data_2235738
loop_
_publ_author_name
'Trabelsi, Sonia'
'Marouani, Houda'
'Al-Deyab, Salem S.'
'Rzaigui, Mohamed'

_publ_section_title
;
 Propane-1,3-diammonium dichromate(VI)
;
_journal_coeditor_code BH2445
_journal_issue 8
_journal_name_full 'Acta Crystallographica Section E'
_journal_page_first m1056
_journal_paper_doi 10.1107/S1600536812031042
_journal_volume 68
_journal_year 2012
_chemical_formula_iupac '(C3 H12 N2) [Cr2 O7]'
_chemical_formula_moiety 'Cr2 O7, C3 H12 N2'
_chemical_formula_sum 'C3 H12 Cr2 N2 O7'
_chemical_formula_weight 292.15
_chemical_name_systematic 'Propane-1,3-diammonium dichromate(VI)'
_space_group_IT_number 62
_symmetry_cell_setting orthorhombic
_symmetry_space_group_name_Hall '-P 2ac 2n'
_symmetry_space_group_name_H-M 'P n m a'
_atom_sites_solution_hydrogens geom
_atom_sites_solution_primary direct
_atom_sites_solution_secondary difmap
_audit_creation_method SHELXL97
_cell_angle_alpha 90.00
_cell_angle_beta 90.00
_cell_angle_gamma 90.00
_cell_formula_units_Z 4
_cell_length_a 8.818(2)
_cell_length_b 13.764(2)
_cell_length_c 7.918(2)
_cell_measurement_reflns_used 25
_cell_measurement_temperature 293
_cell_measurement_theta_max 11
_cell_measurement_theta_min 9
_cell_volume 961.0(4)
_computing_cell_refinement 'CAD-4 EXPRESS (Enraf--Nonius, 1994)'
_computing_data_collection 'CAD-4 EXPRESS (Enraf--Nonius, 1994)'
_computing_data_reduction 'XCAD4 (Harms & Wocadlo, 1995)'
_computing_molecular_graphics
;
ORTEP-3 (Farrugia, 1997) and DIAMOND (Brandenburg & Putz, 2005)
;
_computing_publication_material 'WinGX publication routines (Farrugia, 1999)'
_computing_structure_refinement 'SHELXL97 (Sheldrick, 2008)'
_computing_structure_solution 'SIR92 (Altomare <i>et al.</i>, 1994)'
_diffrn_ambient_temperature 293
_diffrn_measured_fraction_theta_full 1.000
_diffrn_measured_fraction_theta_max 1.000
_diffrn_measurement_device '\k-geometry diffractometer'
_diffrn_measurement_device_type 'Enraf--Nonius CAD4'
_diffrn_measurement_method 'non-profiled \w scans'
_diffrn_radiation_monochromator graphite
_diffrn_radiation_source 'fine-focus sealed tube'
_diffrn_radiation_type AgK\a
_diffrn_radiation_wavelength 0.56083
_diffrn_reflns_av_R_equivalents 0.0198
_diffrn_reflns_av_sigmaI/netI 0.0202
_diffrn_reflns_limit_h_max 3
_diffrn_reflns_limit_h_min -14
_diffrn_reflns_limit_k_max 3
_diffrn_reflns_limit_k_min -23
_diffrn_reflns_limit_l_max 13
_diffrn_reflns_limit_l_min -3
_diffrn_reflns_number 4877
_diffrn_reflns_theta_full 27.96
_diffrn_reflns_theta_max 27.96
_diffrn_reflns_theta_min 2.34
_diffrn_standards_decay_% 3
_diffrn_standards_interval_time 120
_diffrn_standards_number 2
_exptl_absorpt_coefficient_mu 1.182
_exptl_absorpt_correction_type none
_exptl_crystal_colour orange
_exptl_crystal_density_diffrn 2.019
_exptl_crystal_density_method 'not measured'
_exptl_crystal_description prism
_exptl_crystal_F_000 592
_exptl_crystal_size_max 0.30
_exptl_crystal_size_mid 0.15
_exptl_crystal_size_min 0.10
_refine_diff_density_max 0.785
_refine_diff_density_min -0.606
_refine_ls_extinction_coef 0.024(2)
_refine_ls_extinction_expression Fc^*^=kFc[1+0.001xFc^2^\l^3^/sin(2\q)]^-1/4^
_refine_ls_extinction_method SHELXL97
_refine_ls_goodness_of_fit_ref 1.101
_refine_ls_hydrogen_treatment constr
_refine_ls_matrix_type full
_refine_ls_number_constraints 0
_refine_ls_number_parameters 69
_refine_ls_number_reflns 2430
_refine_ls_number_restraints 0
_refine_ls_restrained_S_all 1.101
_refine_ls_R_factor_all 0.0502
_refine_ls_R_factor_gt 0.0324
_refine_ls_shift/su_max 0.001
_refine_ls_shift/su_mean 0.000
_refine_ls_structure_factor_coef Fsqd
_refine_ls_weighting_details 'calc w=1/[\s^2^(Fo^2^)+(0.0502P)^2^+0.2430P] where P=(Fo^2^+2Fc^2^)/3'
_refine_ls_weighting_scheme calc
_refine_ls_wR_factor_gt 0.0887
_refine_ls_wR_factor_ref 0.0956
_reflns_number_gt 1811
_reflns_number_total 2430
_reflns_threshold_expression I>2\s(I)
_cod_data_source_file bh2445.cif
_cod_data_source_block I
_cod_original_cell_volume 961.1(4)
_cod_database_code 2235738
_cod_database_fobs_code 2235738

loop_
_symmetry_equiv_pos_as_xyz
'x, y, z'
'-x+1/2, -y, z+1/2'
'x+1/2, -y+1/2, -z+1/2'
'-x, y+1/2, -z'
'-x, -y, -z'
'x-1/2, y, -z-1/2'
'-x-1/2, y-1/2, z-1/2'
'x, -y-1/2, z'

loop_
_atom_site_type_symbol
_atom_site_label
_atom_site_fract_x
_atom_site_fract_y
_atom_site_fract_z
_atom_site_U_iso_or_equiv
_atom_site_adp_type
_atom_site_calc_flag
_atom_site_refinement_flags
_atom_site_occupancy
_atom_site_symmetry_multiplicity
Cr Cr 0.58026(3) 0.131997(16) 0.65346(3) 0.01952(8) Uani d . 1 1
O O2 0.59121(13) 0.05330(8) 0.80635(15) 0.0271(2) Uani d . 1 1
O O4 0.72115(14) 0.11753(9) 0.52532(16) 0.0324(3) Uani d . 1 1
O O3 0.42366(14) 0.11686(10) 0.55239(19) 0.0388(3) Uani d . 1 1
O O1 0.5853(2) 0.2500 0.7434(2) 0.0322(4) Uani d S 1 2
N N1 0.66136(15) 0.07105(9) 0.16706(17) 0.0263(2) Uani d . 1 1
H H1A 0.7277 0.0716 0.0824 0.039 Uiso calc R 1 1
H H1B 0.6016 0.0192 0.1578 0.039 Uiso calc R 1 1
H H1C 0.7109 0.0687 0.2649 0.039 Uiso calc R 1 1
C C2 0.6661(2) 0.2500 0.1633(3) 0.0237(3) Uani d S 1 2
H H2A 0.7327 0.2500 0.0658 0.028 Uiso calc SR 1 2
H H2B 0.7285 0.2500 0.2642 0.028 Uiso calc SR 1 2
C C1 0.56785(16) 0.16037(11) 0.16067(19) 0.0231(2) Uani d . 1 1
H H1D 0.4995 0.1615 0.2567 0.028 Uiso calc R 1 1
H H1E 0.5070 0.1601 0.0586 0.028 Uiso calc R 1 1

loop_
_atom_site_aniso_label
_atom_site_aniso_U_11
_atom_site_aniso_U_22
_atom_site_aniso_U_33
_atom_site_aniso_U_12
_atom_site_aniso_U_13
_atom_site_aniso_U_23
Cr 0.02104(11) 0.01893(11) 0.01860(11) -0.00012(7) -0.00096(8) 0.00048(7)
O2 0.0335(5) 0.0232(4) 0.0245(4) -0.0013(4) -0.0003(4) 0.0043(4)
O4 0.0308(6) 0.0386(6) 0.0277(5) 0.0028(4) 0.0079(5) 0.0010(5)
O3 0.0285(6) 0.0481(7) 0.0398(7) -0.0008(5) -0.0122(5) -0.0022(6)
O1 0.0481(10) 0.0202(6) 0.0282(7) 0.000 0.0002(7) 0.000
N1 0.0279(6) 0.0220(5) 0.0289(6) 0.0000(5) 0.0022(5) 0.0018(5)
C2 0.0207(8) 0.0216(7) 0.0287(9) 0.000 0.0028(7) 0.000
C1 0.0206(6) 0.0235(6) 0.0252(6) -0.0010(4) -0.0002(5) -0.0005(5)

loop_
_atom_type_symbol
_atom_type_description
_atom_type_scat_dispersion_real
_atom_type_scat_dispersion_imag
_atom_type_scat_source
C C 0.0015 0.0009 'International Tables Vol C Tables 4.2.6.8 and 6.1.1.4'
H H 0.0000 0.0000 'International Tables Vol C Tables 4.2.6.8 and 6.1.1.4'
N N 0.0030 0.0019 'International Tables Vol C Tables 4.2.6.8 and 6.1.1.4'
O O 0.0056 0.0036 'International Tables Vol C Tables 4.2.6.8 and 6.1.1.4'
Cr Cr 0.2496 0.3992 'International Tables Vol C Tables 4.2.6.8 and 6.1.1.4'

loop_
_geom_angle_atom_site_label_1
_geom_angle_atom_site_label_2
_geom_angle_atom_site_label_3
_geom_angle_site_symmetry_1
_geom_angle_site_symmetry_3
_geom_angle
O3 Cr O4 . . 109.35(8)
O3 Cr O2 . . 109.55(7)
O4 Cr O2 . . 109.84(6)
O3 Cr O1 . . 109.85(8)
O4 Cr O1 . . 110.21(8)
O2 Cr O1 . . 108.02(7)
Cr O1 Cr . 8_565 132.57(11)
C1 N1 H1A . . 109.5
C1 N1 H1B . . 109.5
H1A N1 H1B . . 109.5
C1 N1 H1C . . 109.5
H1A N1 H1C . . 109.5
H1B N1 H1C . . 109.5
C1 C2 C1 . 8_565 109.83(17)
C1 C2 H2A . . 109.7
C1 C2 H2A 8_565 . 109.7
C1 C2 H2B . . 109.7
C1 C2 H2B 8_565 . 109.7
H2A C2 H2B . . 108.2
N1 C1 C2 . . 111.03(13)
N1 C1 H1D . . 109.4
C2 C1 H1D . . 109.4
N1 C1 H1E . . 109.4
C2 C1 H1E . . 109.4
H1D C1 H1E . . 108.0

loop_
_geom_bond_atom_site_label_1
_geom_bond_atom_site_label_2
_geom_bond_site_symmetry_2
_geom_bond_distance
Cr O3 . 1.6096(13)
Cr O4 . 1.6165(13)
Cr O2 . 1.6274(12)
Cr O1 . 1.7740(8)
O1 Cr 8_565 1.7740(8)
N1 C1 . 1.481(2)
N1 H1A . 0.8900
N1 H1B . 0.8900
N1 H1C . 0.8900
C2 C1 . 1.5077(19)
C2 C1 8_565 1.5077(19)
C2 H2A . 0.9700
C2 H2B . 0.9700
C1 H1D . 0.9700
C1 H1E . 0.9700

loop_
_geom_hbond_atom_site_label_D
_geom_hbond_atom_site_label_H
_geom_hbond_atom_site_label_A
_geom_hbond_site_symmetry_A
_geom_hbond_distance_DH
_geom_hbond_distance_HA
_geom_hbond_distance_DA
_geom_hbond_angle_DHA
_geom_hbond_publ_flag
N1 H1A O2 1_554 0.89 2.51 2.9326(19) 109.9 no
N1 H1A O3 6_656 0.89 2.12 2.9609(19) 156.3 yes
N1 H1B O2 5_656 0.89 1.99 2.8168(19) 153.5 yes
N1 H1C O4 . 0.89 2.17 2.955(2) 146.7 yes
N1 H1C O2 2_654 0.89 2.44 2.9844(19) 119.5 yes
C1 H1D O3 . 0.97 2.51 3.405(2) 153.1 yes
C1 H1E O2 1_554 0.97 2.59 3.176(2) 119.1 yes
